data_8105238
loop_
_publ_author_name
'Akintayo, Damilola Caleb'
'Zamisa, Sizwe J.'
'Omondi, Bernard'
'Jonnalagadda, Sreekantha B.'

_publ_section_title
;
 Crystal structure of (E)-4-((4-chlorophenylimino)methyl)pyridinium
 3,5-dinitrobenzoate, C19H13ClN4O6
;
_journal_issue 3
_journal_name_full 'Zeitschrift f\"ur Kristallographie - New Crystal Structures'
_journal_page_first 621
_journal_page_last 623
_journal_paper_doi 10.1515/ncrs-2019-0860
_journal_volume 235
_journal_year 2020
_chemical_formula_moiety 'C12 H10 Cl N2, C7 H3 N2 O6'
_chemical_formula_sum 'C19 H13 Cl N4 O6'
_chemical_formula_weight 428.78
_space_group_crystal_system monoclinic
_space_group_IT_number 14
_space_group_name_Hall '-P 2yn'
_space_group_name_H-M_alt 'P 1 21/n 1'
_atom_sites_solution_hydrogens geom
_atom_sites_solution_primary direct
_cell_angle_alpha 90
_cell_angle_beta 90.6400(10)
_cell_angle_gamma 90
_cell_formula_units_Z 4
_cell_length_a 4.80320(10)
_cell_length_b 19.5545(5)
_cell_length_c 19.6915(6)
_cell_measurement_reflns_used 9885
_cell_measurement_temperature 100(2)
_cell_measurement_theta_max 28.37
_cell_measurement_theta_min 2.32
_cell_volume 1849.39(8)
_computing_cell_refinement 'COSMO (Bruker, V1.61, 2009)'
_computing_data_collection 'COSMO (Bruker, V1.61, 2009)'
_computing_data_reduction 'SAINT (Bruker)'
_computing_molecular_graphics 'Olex2 (Dolomanov et al., 2009)'
_computing_publication_material 'Olex2 (Dolomanov et al., 2009)'
_computing_structure_refinement 'ShelXL (Sheldrick, 2015)'
_computing_structure_solution 'ShelXS-2013 (Sheldrick, 2008)'
_diffrn_ambient_temperature 100.01
_diffrn_detector 'Bruker APEX2 area detector'
_diffrn_detector_area_resol_mean 7.9
_diffrn_detector_type 'CCD area detector'
_diffrn_measured_fraction_theta_full 0.997
_diffrn_measured_fraction_theta_max 0.988
_diffrn_measurement_device 'three-circle diffractometer'
_diffrn_measurement_device_type 'Bruker SMART APEX2 area detector'
_diffrn_measurement_method '\w and \f scans'
_diffrn_radiation_monochromator graphite
_diffrn_radiation_probe x-ray
_diffrn_radiation_type MoK\a
_diffrn_radiation_wavelength 0.71073
_diffrn_reflns_av_R_equivalents 0.0234
_diffrn_reflns_av_unetI/netI 0.0156
_diffrn_reflns_Laue_measured_fraction_full 0.997
_diffrn_reflns_Laue_measured_fraction_max 0.988
_diffrn_reflns_limit_h_max 4
_diffrn_reflns_limit_h_min -6
_diffrn_reflns_limit_k_max 26
_diffrn_reflns_limit_k_min -25
_diffrn_reflns_limit_l_max 26
_diffrn_reflns_limit_l_min -26
_diffrn_reflns_number 23587
_diffrn_reflns_point_group_measured_fraction_full 0.997
_diffrn_reflns_point_group_measured_fraction_max 0.988
_diffrn_reflns_theta_full 25.242
_diffrn_reflns_theta_max 28.391
_diffrn_reflns_theta_min 2.069
_diffrn_source 'sealed X-ray tube'
_diffrn_source_type 'sealed X-ray tube'
_diffrn_standards_number 0
_exptl_absorpt_coefficient_mu 0.255
_exptl_absorpt_correction_T_max 0.7457
_exptl_absorpt_correction_T_min 0.6603
_exptl_absorpt_correction_type multi-scan
_exptl_absorpt_process_details
'SADABS-2008/1 (Bruker,2008) was used for absorption correction. wR2(int) was 0.0478 before and 0.0363 after correction. The Ratio of minimum to maximum transmission is 0.8855. The \l/2 correction factor is 0.0015.'
_exptl_crystal_colour colourless
_exptl_crystal_colour_primary colourless
_exptl_crystal_density_diffrn 1.540
_exptl_crystal_density_meas .
_exptl_crystal_description block
_exptl_crystal_F_000 880
_exptl_crystal_recrystallization_method 'The material was recrystallised from ethanol by slow evaporation'
_exptl_crystal_size_max 0.35
_exptl_crystal_size_mid 0.31
_exptl_crystal_size_min 0.24
_refine_diff_density_max 0.438
_refine_diff_density_min -0.437
_refine_diff_density_rms 0.063
_refine_ls_extinction_coef .
_refine_ls_extinction_method none
_refine_ls_goodness_of_fit_ref 1.034
_refine_ls_hydrogen_treatment constr
_refine_ls_matrix_type full
_refine_ls_number_parameters 271
_refine_ls_number_reflns 4595
_refine_ls_number_restraints 0
_refine_ls_restrained_S_all 1.034
_refine_ls_R_factor_all 0.0430
_refine_ls_R_factor_gt 0.0369
_refine_ls_shift/su_max 0.001
_refine_ls_shift/su_mean 0.000
_refine_ls_structure_factor_coef Fsqd
_refine_ls_weighting_details 'w=1/[\s^2^(Fo^2^)+(0.0469P)^2^+1.3480P] where P=(Fo^2^+2Fc^2^)/3'
_refine_ls_weighting_scheme calc
_refine_ls_wR_factor_gt 0.0944
_refine_ls_wR_factor_ref 0.1011
_reflns_Friedel_coverage 0.000
_reflns_Friedel_fraction_full .
_reflns_Friedel_fraction_max .
_reflns_number_gt 4077
_reflns_number_total 4595
_reflns_threshold_expression 'I > 2\s(I)'
_cod_data_source_file suppl_ncrs-2019-0860_suppl.cif
_cod_data_source_block Clpy4DNB
_cod_database_code 8105238
_shelx_space_group_comment
;
The symmetry employed for this shelxl refinement is uniquely defined
by the following loop, which should always be used as a source of
symmetry information in preference to the above space-group names.
They are only intended as comments.
;
_shelx_estimated_absorpt_t_max 0.941
_shelx_estimated_absorpt_t_min 0.916
_olex2_refinement_description
;
1. Fixed Uiso
 At 1.2 times of:
  All C(H) groups, All N(H) groups
2.a Aromatic/amide H refined with riding coordinates:
 N3(H3), C8(H8), C9(H9), C11(H11), C12(H12), C13(H13), C15(H15), C16(H16),
 C18(H18), C19(H19), C3(H3A), C5(H5), C7(H7)
;

loop_
_space_group_symop_operation_xyz
'x, y, z'
'-x+1/2, y+1/2, -z+1/2'
'-x, -y, -z'
'x-1/2, -y-1/2, z-1/2'

loop_
_atom_site_label
_atom_site_type_symbol
_atom_site_fract_x
_atom_site_fract_y
_atom_site_fract_z
_atom_site_U_iso_or_equiv
_atom_site_adp_type
_atom_site_occupancy
_atom_site_site_symmetry_order
_atom_site_calc_flag
_atom_site_refinement_flags_posn
_atom_site_refinement_flags_adp
_atom_site_refinement_flags_occupancy
_atom_site_disorder_assembly
_atom_site_disorder_group
Cl1 Cl 1.24030(7) 0.17151(2) 0.22774(2) 0.02373(10) Uani 1 1 d . . . . .
O1 O -0.6861(2) -0.15929(6) 0.88344(6) 0.0303(3) Uani 1 1 d . . . . .
O2 O -1.0191(2) -0.14248(5) 0.95467(5) 0.0266(2) Uani 1 1 d . . . . .
O3 O -1.4605(2) 0.07664(5) 0.96821(5) 0.0245(2) Uani 1 1 d . . . . .
O4 O -1.3363(2) 0.15901(5) 0.90140(6) 0.0275(2) Uani 1 1 d . . . . .
O5 O -0.6239(2) 0.11936(6) 0.72800(5) 0.0290(2) Uani 1 1 d . . . . .
O6 O -0.3923(2) 0.02022(6) 0.73132(5) 0.0276(2) Uani 1 1 d . . . . .
N1 N -0.8627(3) -0.12316(6) 0.90962(6) 0.0207(2) Uani 1 1 d . . . . .
N2 N -1.3163(2) 0.10035(6) 0.92263(6) 0.0194(2) Uani 1 1 d . . . . .
C1 C -0.5720(3) 0.05961(7) 0.75157(7) 0.0200(3) Uani 1 1 d . . . . .
C2 C -0.7529(3) 0.03677(7) 0.81005(6) 0.0185(3) Uani 1 1 d . . . . .
C3 C -0.7222(3) -0.02998(7) 0.83349(7) 0.0190(3) Uani 1 1 d . . . . .
H3A H -0.588469 -0.059708 0.814061 0.023 Uiso 1 1 calc R . . . .
C4 C -0.8907(3) -0.05222(7) 0.88575(7) 0.0183(3) Uani 1 1 d . . . . .
C5 C -1.0871(3) -0.01087(7) 0.91609(6) 0.0178(3) Uani 1 1 d . . . . .
H5 H -1.201508 -0.027042 0.951712 0.021 Uiso 1 1 calc R . . . .
C6 C -1.1080(3) 0.05523(7) 0.89178(6) 0.0175(3) Uani 1 1 d . . . . .
C7 C -0.9479(3) 0.08027(7) 0.83905(6) 0.0183(3) Uani 1 1 d . . . . .
H7 H -0.970819 0.125824 0.823184 0.022 Uiso 1 1 calc R . . . .
N3 N -0.3050(3) 0.13949(7) 0.62705(6) 0.0233(3) Uani 1 1 d . . . . .
H3 H -0.418643 0.132159 0.661030 0.028 Uiso 1 1 calc R . . . .
N4 N 0.4151(3) 0.13075(6) 0.44523(6) 0.0209(2) Uani 1 1 d . . . . .
C8 C -0.2935(3) 0.20121(7) 0.59871(7) 0.0219(3) Uani 1 1 d . . . . .
H8 H -0.411018 0.236564 0.614904 0.026 Uiso 1 1 calc R . . . .
C9 C -0.1129(3) 0.21478(7) 0.54600(7) 0.0210(3) Uani 1 1 d . . . . .
H9 H -0.105578 0.259140 0.526427 0.025 Uiso 1 1 calc R . . . .
C10 C 0.0573(3) 0.16282(7) 0.52204(7) 0.0190(3) Uani 1 1 d . . . . .
C11 C 0.0382(3) 0.09823(8) 0.55152(7) 0.0249(3) Uani 1 1 d . . . . .
H11 H 0.149314 0.061523 0.535580 0.030 Uiso 1 1 calc R . . . .
C12 C -0.1447(3) 0.08833(8) 0.60424(8) 0.0281(3) Uani 1 1 d . . . . .
H12 H -0.157379 0.044488 0.624759 0.034 Uiso 1 1 calc R . . . .
C13 C 0.2526(3) 0.17694(7) 0.46668(7) 0.0194(3) Uani 1 1 d . . . . .
H13 H 0.257027 0.221175 0.446774 0.023 Uiso 1 1 calc R . . . .
C14 C 0.6074(3) 0.14498(7) 0.39310(7) 0.0191(3) Uani 1 1 d . . . . .
C15 C 0.6740(3) 0.21052(7) 0.36949(7) 0.0228(3) Uani 1 1 d . . . . .
H15 H 0.586773 0.249484 0.388681 0.027 Uiso 1 1 calc R . . . .
C16 C 0.8670(3) 0.21873(7) 0.31817(7) 0.0223(3) Uani 1 1 d . . . . .
H16 H 0.909986 0.263031 0.301474 0.027 Uiso 1 1 calc R . . . .
C17 C 0.9961(3) 0.16144(7) 0.29162(7) 0.0193(3) Uani 1 1 d . . . . .
C18 C 0.9382(3) 0.09634(7) 0.31485(7) 0.0211(3) Uani 1 1 d . . . . .
H18 H 1.030379 0.057670 0.296454 0.025 Uiso 1 1 calc R . . . .
C19 C 0.7423(3) 0.08864(7) 0.36569(7) 0.0202(3) Uani 1 1 d . . . . .
H19 H 0.699963 0.044150 0.381974 0.024 Uiso 1 1 calc R . . . .

loop_
_atom_site_aniso_label
_atom_site_aniso_U_11
_atom_site_aniso_U_22
_atom_site_aniso_U_33
_atom_site_aniso_U_23
_atom_site_aniso_U_13
_atom_site_aniso_U_12
Cl1 0.02094(17) 0.0348(2) 0.01555(16) 0.00101(12) 0.00690(12) -0.00076(13)
N3 0.0236(6) 0.0300(6) 0.0165(5) 0.0016(5) 0.0087(4) 0.0002(5)
N4 0.0194(6) 0.0259(6) 0.0174(5) 0.0015(4) 0.0053(4) -0.0018(4)
C8 0.0225(7) 0.0258(7) 0.0175(6) -0.0035(5) 0.0053(5) -0.0020(5)
C9 0.0239(7) 0.0223(6) 0.0169(6) -0.0009(5) 0.0043(5) -0.0027(5)
C10 0.0178(6) 0.0262(7) 0.0131(6) 0.0004(5) 0.0016(5) -0.0026(5)
C11 0.0259(7) 0.0268(7) 0.0221(7) 0.0034(5) 0.0098(6) 0.0045(6)
C12 0.0316(8) 0.0282(7) 0.0248(7) 0.0076(6) 0.0111(6) 0.0040(6)
C13 0.0191(6) 0.0241(6) 0.0151(6) 0.0018(5) 0.0027(5) -0.0020(5)
C14 0.0181(6) 0.0256(7) 0.0137(6) 0.0009(5) 0.0028(5) -0.0016(5)
C15 0.0237(7) 0.0234(7) 0.0213(6) -0.0010(5) 0.0075(5) 0.0009(5)
C16 0.0227(7) 0.0253(7) 0.0190(6) 0.0023(5) 0.0045(5) -0.0024(5)
C17 0.0153(6) 0.0304(7) 0.0124(6) 0.0000(5) 0.0029(5) -0.0005(5)
C18 0.0216(7) 0.0260(7) 0.0158(6) -0.0026(5) 0.0026(5) 0.0017(5)
C19 0.0202(7) 0.0233(6) 0.0171(6) 0.0006(5) 0.0023(5) -0.0012(5)
O1 0.0323(6) 0.0300(6) 0.0290(6) 0.0051(4) 0.0112(5) 0.0099(5)
O2 0.0279(6) 0.0271(5) 0.0250(5) 0.0038(4) 0.0091(4) -0.0042(4)
O3 0.0239(5) 0.0295(5) 0.0203(5) 0.0005(4) 0.0110(4) -0.0018(4)
O4 0.0315(6) 0.0236(5) 0.0276(5) 0.0030(4) 0.0100(4) 0.0031(4)
O5 0.0345(6) 0.0291(5) 0.0237(5) 0.0055(4) 0.0162(5) 0.0046(4)
O6 0.0290(6) 0.0292(5) 0.0251(5) 0.0014(4) 0.0140(4) 0.0011(4)
N1 0.0207(6) 0.0236(6) 0.0179(5) 0.0010(4) 0.0018(4) -0.0008(4)
N2 0.0192(6) 0.0237(6) 0.0154(5) -0.0022(4) 0.0042(4) -0.0013(4)
C1 0.0194(6) 0.0266(7) 0.0142(6) -0.0020(5) 0.0046(5) -0.0043(5)
C2 0.0171(6) 0.0250(6) 0.0133(6) -0.0017(5) 0.0030(5) -0.0038(5)
C3 0.0170(6) 0.0251(7) 0.0148(6) -0.0031(5) 0.0023(5) -0.0016(5)
C4 0.0179(6) 0.0218(6) 0.0152(6) 0.0003(5) 0.0009(5) -0.0028(5)
C5 0.0168(6) 0.0245(6) 0.0121(5) -0.0012(5) 0.0020(4) -0.0034(5)
C6 0.0162(6) 0.0226(6) 0.0139(6) -0.0028(5) 0.0028(5) -0.0013(5)
C7 0.0194(6) 0.0221(6) 0.0135(6) -0.0005(5) 0.0024(5) -0.0024(5)

loop_
_atom_type_symbol
_atom_type_description
_atom_type_scat_dispersion_real
_atom_type_scat_dispersion_imag
_atom_type_scat_source
C C 0.0033 0.0016 'International Tables Vol C Tables 4.2.6.8 and 6.1.1.4'
H H 0.0000 0.0000 'International Tables Vol C Tables 4.2.6.8 and 6.1.1.4'
Cl Cl 0.1484 0.1585 'International Tables Vol C Tables 4.2.6.8 and 6.1.1.4'
N N 0.0061 0.0033 'International Tables Vol C Tables 4.2.6.8 and 6.1.1.4'
O O 0.0106 0.0060 'International Tables Vol C Tables 4.2.6.8 and 6.1.1.4'

loop_
_geom_angle_atom_site_label_1
_geom_angle_atom_site_label_2
_geom_angle_atom_site_label_3
_geom_angle
_geom_angle_site_symmetry_1
_geom_angle_site_symmetry_3
C8 N3 C12 120.57(12) . .
C13 N4 C14 120.67(12) . .
N3 C8 C9 121.14(13) . .
C8 C9 C10 119.32(13) . .
C9 C10 C11 118.64(12) . .
C9 C10 C13 119.75(12) . .
C11 C10 C13 121.61(13) . .
C12 C11 C10 119.06(13) . .
N3 C12 C11 121.26(14) . .
N4 C13 C10 120.81(13) . .
C15 C14 N4 124.98(13) . .
C19 C14 N4 115.89(12) . .
C19 C14 C15 119.11(12) . .
C16 C15 C14 120.27(13) . .
C17 C16 C15 119.10(13) . .
C16 C17 Cl1 119.28(11) . .
C18 C17 Cl1 118.88(11) . .
C18 C17 C16 121.83(12) . .
C17 C18 C19 118.59(13) . .
C18 C19 C14 121.08(13) . .
O1 N1 O2 124.04(12) . .
O1 N1 C4 118.15(11) . .
O2 N1 C4 117.81(12) . .
O3 N2 C6 117.81(11) . .
O4 N2 O3 123.99(12) . .
O4 N2 C6 118.20(11) . .
O5 C1 C2 115.65(12) . .
O6 C1 O5 126.13(13) . .
O6 C1 C2 118.21(13) . .
C3 C2 C1 117.93(12) . .
C3 C2 C7 120.40(12) . .
C7 C2 C1 121.66(12) . .
C4 C3 C2 118.69(12) . .
C3 C4 N1 118.77(12) . .
C5 C4 N1 118.28(12) . .
C5 C4 C3 122.94(13) . .
C6 C5 C4 116.39(12) . .
C5 C6 N2 117.73(11) . .
C5 C6 C7 123.41(12) . .
C7 C6 N2 118.84(12) . .
C6 C7 C2 118.17(13) . .

loop_
_geom_bond_atom_site_label_1
_geom_bond_atom_site_label_2
_geom_bond_distance
_geom_bond_site_symmetry_2
Cl1 C17 1.7407(13) .
N3 C8 1.3310(19) .
N3 C12 1.3428(19) .
N4 C13 1.2691(18) .
N4 C14 1.4161(17) .
C8 C9 1.3856(18) .
C9 C10 1.3900(19) .
C10 C11 1.394(2) .
C10 C13 1.4721(18) .
C11 C12 1.3809(19) .
C14 C15 1.4017(19) .
C14 C19 1.3905(19) .
C15 C16 1.3882(19) .
C16 C17 1.386(2) .
C17 C18 1.382(2) .
C18 C19 1.3895(19) .
O1 N1 1.2222(16) .
O2 N1 1.2284(16) .
O3 N2 1.2307(15) .
O4 N2 1.2243(16) .
O5 C1 1.2807(18) .
O6 C1 1.2269(17) .
N1 C4 1.4703(18) .
N2 C6 1.4703(17) .
C1 C2 1.5173(18) .
C2 C3 1.392(2) .
C2 C7 1.3927(19) .
C3 C4 1.3863(18) .
C4 C5 1.3834(18) .
C5 C6 1.3815(19) .
C6 C7 1.3881(18) .

loop_
_geom_hbond_atom_site_label_D
_geom_hbond_atom_site_label_H
_geom_hbond_atom_site_label_A
_geom_hbond_distance_DH
_geom_hbond_distance_HA
_geom_hbond_distance_DA
_geom_hbond_angle_DHA
_geom_hbond_site_symmetry_A
N3 H3 O5 0.88 1.67 2.5535(15) 177.5 .
C12 H12 O6 0.95 2.44 3.0849(18) 125.0 .

loop_
_geom_torsion_atom_site_label_1
_geom_torsion_atom_site_label_2
_geom_torsion_atom_site_label_3
_geom_torsion_atom_site_label_4
_geom_torsion
_geom_torsion_site_symmetry_1
_geom_torsion_site_symmetry_2
_geom_torsion_site_symmetry_3
_geom_torsion_site_symmetry_4
Cl1 C17 C18 C19 -179.78(11) . . . .
N3 C8 C9 C10 0.5(2) . . . .
N4 C14 C15 C16 179.73(13) . . . .
N4 C14 C19 C18 -179.16(12) . . . .
C8 N3 C12 C11 0.7(2) . . . .
C8 C9 C10 C11 0.7(2) . . . .
C8 C9 C10 C13 -179.17(13) . . . .
C9 C10 C11 C12 -1.2(2) . . . .
C9 C10 C13 N4 178.15(13) . . . .
C10 C11 C12 N3 0.5(2) . . . .
C11 C10 C13 N4 -1.8(2) . . . .
C12 N3 C8 C9 -1.2(2) . . . .
C13 N4 C14 C15 12.1(2) . . . .
C13 N4 C14 C19 -169.79(13) . . . .
C13 C10 C11 C12 178.67(14) . . . .
C14 N4 C13 C10 -178.45(12) . . . .
C14 C15 C16 C17 -1.2(2) . . . .
C15 C14 C19 C18 -0.9(2) . . . .
C15 C16 C17 Cl1 -179.48(11) . . . .
C15 C16 C17 C18 -0.1(2) . . . .
C16 C17 C18 C19 0.8(2) . . . .
C17 C18 C19 C14 -0.3(2) . . . .
C19 C14 C15 C16 1.7(2) . . . .
O1 N1 C4 C3 1.85(19) . . . .
O1 N1 C4 C5 -178.91(13) . . . .
O2 N1 C4 C3 -178.02(12) . . . .
O2 N1 C4 C5 1.22(18) . . . .
O3 N2 C6 C5 -0.15(18) . . . .
O3 N2 C6 C7 178.31(12) . . . .
O4 N2 C6 C5 -179.98(12) . . . .
O4 N2 C6 C7 -1.52(19) . . . .
O5 C1 C2 C3 174.31(13) . . . .
O5 C1 C2 C7 -4.52(19) . . . .
O6 C1 C2 C3 -5.75(19) . . . .
O6 C1 C2 C7 175.42(13) . . . .
N1 C4 C5 C6 -179.52(12) . . . .
N2 C6 C7 C2 -179.57(12) . . . .
C1 C2 C3 C4 -178.40(12) . . . .
C1 C2 C7 C6 179.15(12) . . . .
C2 C3 C4 N1 178.74(12) . . . .
C2 C3 C4 C5 -0.5(2) . . . .
C3 C2 C7 C6 0.3(2) . . . .
C3 C4 C5 C6 -0.3(2) . . . .
C4 C5 C6 N2 179.56(11) . . . .
C4 C5 C6 C7 1.2(2) . . . .
C5 C6 C7 C2 -1.2(2) . . . .
C7 C2 C3 C4 0.5(2) . . . .
